data_4072405
loop_
_publ_author_name
'Paneque, Margarita'
'Poveda, Manuel L.'
'Santos, Laura L.'
'Carmona, Ernesto'
'Mereiter, Kurt'

_publ_section_title
;
 Generation of Metallacyclic Structures from the Reactions of Vinyl Ethers
 with a TpMe2IrIIICompound
;
_journal_issue 23
_journal_name_full Organometallics
_journal_page_first 6353
_journal_paper_doi 10.1021/om800844x
_journal_volume 27
_journal_year 2008
_chemical_formula_moiety 'C27 H36 B Ir N6 O'
_chemical_formula_sum 'C27 H36 B Ir N6 O'
_chemical_formula_weight 663.63
_chemical_name_common 'compound 4a (L-585-1, 978)'
_chemical_name_systematic
; 
 ? 
;
_space_group_IT_number 14
_symmetry_cell_setting monoclinic
_symmetry_space_group_name_Hall '-P 2yn'
_symmetry_space_group_name_H-M 'P 1 21/n 1'
_atom_sites_solution_hydrogens geom
_atom_sites_solution_primary direct
_atom_sites_solution_secondary difmap
_audit_creation_method SHELXL-97
_cell_angle_alpha 90.00
_cell_angle_beta 104.086(1)
_cell_angle_gamma 90.00
_cell_formula_units_Z 4
_cell_length_a 8.0575(4)
_cell_length_b 20.3891(11)
_cell_length_c 16.4221(9)
_cell_measurement_reflns_used 8328
_cell_measurement_temperature 100(2)
_cell_measurement_theta_max 30.01
_cell_measurement_theta_min 2.75
_cell_volume 2616.8(2)
_computing_cell_refinement 'Bruker SAINT'
_computing_data_collection 'Bruker SMART'
_computing_data_reduction 'Bruker SAINT, SADABS, XPREP'
_computing_molecular_graphics 'Bruker SHELXTL'
_computing_publication_material 'Bruker SHELXTL'
_computing_structure_refinement 'SHELXL-97 (Sheldrick, 1997)'
_computing_structure_solution 'SHELXS-97 (Sheldrick, 1997)'
_diffrn_ambient_temperature 100(2)
_diffrn_measured_fraction_theta_full 0.991
_diffrn_measured_fraction_theta_max 0.991
_diffrn_measurement_device_type 'CCD area detector'
_diffrn_measurement_method 'phi and omega scans'
_diffrn_radiation_monochromator graphite
_diffrn_radiation_source 'fine-focus sealed tube'
_diffrn_radiation_type MoK\a
_diffrn_radiation_wavelength 0.71073
_diffrn_reflns_av_R_equivalents 0.0261
_diffrn_reflns_av_sigmaI/netI 0.0172
_diffrn_reflns_limit_h_max 11
_diffrn_reflns_limit_h_min -11
_diffrn_reflns_limit_k_max 28
_diffrn_reflns_limit_k_min -28
_diffrn_reflns_limit_l_max 23
_diffrn_reflns_limit_l_min -23
_diffrn_reflns_number 48174
_diffrn_reflns_theta_full 30.04
_diffrn_reflns_theta_max 30.04
_diffrn_reflns_theta_min 2.37
_diffrn_standards_decay_% 0
_exptl_absorpt_coefficient_mu 5.134
_exptl_absorpt_correction_T_max 0.77
_exptl_absorpt_correction_T_min 0.45
_exptl_absorpt_correction_type multi-scan
_exptl_absorpt_process_details 'program SADABS, G.M. Sheldrick'
_exptl_crystal_colour orange
_exptl_crystal_density_diffrn 1.684
_exptl_crystal_density_method 'not measured'
_exptl_crystal_description blade
_exptl_crystal_F_000 1320
_exptl_crystal_size_max 0.28
_exptl_crystal_size_mid 0.14
_exptl_crystal_size_min 0.05
_refine_diff_density_max 1.475
_refine_diff_density_min -1.263
_refine_diff_density_rms 0.093
_refine_ls_extinction_method none
_refine_ls_goodness_of_fit_ref 1.126
_refine_ls_hydrogen_treatment constr
_refine_ls_matrix_type full
_refine_ls_number_parameters 331
_refine_ls_number_reflns 7595
_refine_ls_number_restraints 0
_refine_ls_restrained_S_all 1.126
_refine_ls_R_factor_all 0.0251
_refine_ls_R_factor_gt 0.0217
_refine_ls_shift/su_max 0.001
_refine_ls_shift/su_mean 0.000
_refine_ls_structure_factor_coef Fsqd
_refine_ls_weighting_details 'calc w=1/[\s^2^(Fo^2^)+(0.0106P)^2^+4.8795P] where P=(Fo^2^+2Fc^2^)/3'
_refine_ls_weighting_scheme calc
_refine_ls_wR_factor_gt 0.0442
_refine_ls_wR_factor_ref 0.0452
_reflns_number_gt 6977
_reflns_number_total 7595
_reflns_threshold_expression >2sigma(I)
_cod_data_source_file om800844x_si_001.cif
_cod_data_source_block 4a-978
_cod_depositor_comments
;
The following automatic conversions were performed:

'_symmetry_cell_setting' value 'Monoclinic' changed to 'monoclinic'
according to /home/saulius/struct/CIF-dictionaries/cif_core.dic
dictionary named 'cif_core.dic' version 2.4.1 from 2010-06-29.

Automatic conversion script
Id: cif_fix_values 1715 2011-07-08 13:25:40Z adriana 
;
_cod_original_sg_symbol_H-M P2(1)/n
_cod_database_code 4072405

loop_
_symmetry_equiv_pos_as_xyz
'x, y, z'
'-x+1/2, y+1/2, -z+1/2'
'-x, -y, -z'
'x-1/2, -y-1/2, z-1/2'

loop_
_atom_site_label
_atom_site_type_symbol
_atom_site_fract_x
_atom_site_fract_y
_atom_site_fract_z
_atom_site_U_iso_or_equiv
_atom_site_adp_type
_atom_site_occupancy
_atom_site_symmetry_multiplicity
_atom_site_calc_flag
_atom_site_refinement_flags
Ir Ir 0.492218(11) 0.283108(4) 0.211327(5) 0.01410(3) Uani 1 1 d .
B B 0.4827(3) 0.38486(13) 0.35835(16) 0.0167(5) Uani 1 1 d .
H0B H 0.4798 0.4169 0.4040 0.020 Uiso 1 1 calc R
N1 N 0.4083(3) 0.26594(9) 0.32545(12) 0.0162(4) Uani 1 1 d .
N2 N 0.4188(2) 0.31779(10) 0.38026(12) 0.0150(4) Uani 1 1 d .
C1 C 0.3515(3) 0.21450(12) 0.36151(15) 0.0181(4) Uani 1 1 d .
C2 C 0.3282(3) 0.23290(12) 0.44039(16) 0.0213(5) Uani 1 1 d .
H2 H 0.2899 0.2057 0.4791 0.026 Uiso 1 1 calc R
C3 C 0.3718(3) 0.29816(12) 0.45049(14) 0.0177(4) Uani 1 1 d .
C4 C 0.3168(4) 0.14836(13) 0.32265(18) 0.0262(5) Uani 1 1 d .
H4A H 0.4084 0.1366 0.2955 0.039 Uiso 1 1 calc R
H4B H 0.2071 0.1490 0.2807 0.039 Uiso 1 1 calc R
H4C H 0.3122 0.1160 0.3662 0.039 Uiso 1 1 calc R
C5 C 0.3744(3) 0.34226(14) 0.52347(15) 0.0237(5) Uani 1 1 d .
H5A H 0.4925 0.3555 0.5492 0.036 Uiso 1 1 calc R
H5B H 0.3274 0.3189 0.5650 0.036 Uiso 1 1 calc R
H5C H 0.3051 0.3813 0.5041 0.036 Uiso 1 1 calc R
N3 N 0.7023(2) 0.33631(10) 0.28956(12) 0.0173(4) Uani 1 1 d .
N4 N 0.6669(3) 0.37761(10) 0.34926(12) 0.0170(4) Uani 1 1 d .
C6 C 0.8727(3) 0.33522(13) 0.30123(16) 0.0211(5) Uani 1 1 d .
C7 C 0.9475(3) 0.37588(13) 0.36868(16) 0.0240(5) Uani 1 1 d .
H7 H 1.0661 0.3845 0.3897 0.029 Uiso 1 1 calc R
C8 C 0.8154(3) 0.40081(12) 0.39856(15) 0.0212(5) Uani 1 1 d .
C9 C 0.9631(3) 0.29565(14) 0.24831(18) 0.0282(6) Uani 1 1 d .
H9A H 0.8797 0.2793 0.1987 0.042 Uiso 1 1 calc R
H9B H 1.0212 0.2585 0.2810 0.042 Uiso 1 1 calc R
H9C H 1.0475 0.3233 0.2306 0.042 Uiso 1 1 calc R
C10 C 0.8187(4) 0.44339(14) 0.47319(17) 0.0282(6) Uani 1 1 d .
H10A H 0.7526 0.4225 0.5089 0.042 Uiso 1 1 calc R
H10B H 0.7685 0.4862 0.4543 0.042 Uiso 1 1 calc R
H10C H 0.9373 0.4494 0.5053 0.042 Uiso 1 1 calc R
N5 N 0.3472(2) 0.37306(10) 0.20266(12) 0.0162(4) Uani 1 1 d .
N6 N 0.3656(3) 0.40899(10) 0.27507(12) 0.0168(4) Uani 1 1 d .
C11 C 0.2360(3) 0.40599(12) 0.14211(15) 0.0198(5) Uani 1 1 d .
C12 C 0.1822(3) 0.46253(12) 0.17572(16) 0.0224(5) Uani 1 1 d .
H12 H 0.1038 0.4944 0.1466 0.027 Uiso 1 1 calc R
C13 C 0.2655(3) 0.46325(12) 0.25993(16) 0.0209(5) Uani 1 1 d .
C14 C 0.1840(4) 0.38385(14) 0.05254(16) 0.0269(5) Uani 1 1 d .
H14A H 0.2859 0.3796 0.0303 0.040 Uiso 1 1 calc R
H14B H 0.1060 0.4162 0.0192 0.040 Uiso 1 1 calc R
H14C H 0.1261 0.3413 0.0494 0.040 Uiso 1 1 calc R
C15 C 0.2559(4) 0.51234(13) 0.32616(17) 0.0291(6) Uani 1 1 d .
H15A H 0.1596 0.5421 0.3050 0.044 Uiso 1 1 calc R
H15B H 0.3625 0.5376 0.3409 0.044 Uiso 1 1 calc R
H15C H 0.2392 0.4895 0.3761 0.044 Uiso 1 1 calc R
O1 O 0.6273(2) 0.34256(9) 0.07319(11) 0.0243(4) Uani 1 1 d .
C16 C 0.5422(3) 0.29639(12) 0.10415(14) 0.0174(4) Uani 1 1 d .
C17 C 0.4549(3) 0.25415(13) 0.03484(15) 0.0213(5) Uani 1 1 d .
H17 H 0.4902 0.2496 -0.0160 0.026 Uiso 1 1 calc R
C18 C 0.3206(3) 0.22269(12) 0.05038(15) 0.0207(5) Uani 1 1 d .
H18 H 0.2463 0.1973 0.0084 0.025 Uiso 1 1 calc R
C19 C 0.2919(3) 0.22909(12) 0.13661(15) 0.0193(5) Uani 1 1 d .
H19A H 0.2869 0.1851 0.1613 0.023 Uiso 1 1 calc R
H19B H 0.1817 0.2515 0.1338 0.023 Uiso 1 1 calc R
C20 C 0.6941(4) 0.40177(14) 0.11929(17) 0.0296(6) Uani 1 1 d .
H20A H 0.8072 0.3931 0.1578 0.035 Uiso 1 1 calc R
H20B H 0.6151 0.4175 0.1527 0.035 Uiso 1 1 calc R
C21 C 0.7099(4) 0.45168(14) 0.05465(19) 0.0342(6) Uani 1 1 d .
H21A H 0.7549 0.4927 0.0826 0.051 Uiso 1 1 calc R
H21B H 0.5970 0.4597 0.0171 0.051 Uiso 1 1 calc R
H21C H 0.7879 0.4353 0.0219 0.051 Uiso 1 1 calc R
C22 C 0.6325(3) 0.19757(12) 0.23772(15) 0.0175(4) Uani 1 1 d .
C23 C 0.6349(3) 0.14569(13) 0.18229(16) 0.0219(5) Uani 1 1 d .
H23 H 0.5661 0.1488 0.1265 0.026 Uiso 1 1 calc R
C24 C 0.7344(4) 0.08946(14) 0.20558(18) 0.0292(6) Uani 1 1 d .
H24 H 0.7310 0.0553 0.1658 0.035 Uiso 1 1 calc R
C25 C 0.8380(4) 0.08291(14) 0.28592(18) 0.0295(6) Uani 1 1 d .
H25 H 0.9079 0.0452 0.3012 0.035 Uiso 1 1 calc R
C26 C 0.8374(4) 0.13250(13) 0.34348(17) 0.0257(5) Uani 1 1 d .
H26 H 0.9061 0.1286 0.3992 0.031 Uiso 1 1 calc R
C27 C 0.7363(3) 0.18821(13) 0.31995(16) 0.0218(5) Uani 1 1 d .
H27 H 0.7371 0.2213 0.3608 0.026 Uiso 1 1 calc R

loop_
_atom_site_aniso_label
_atom_site_aniso_U_11
_atom_site_aniso_U_22
_atom_site_aniso_U_33
_atom_site_aniso_U_23
_atom_site_aniso_U_13
_atom_site_aniso_U_12
Ir 0.01415(4) 0.01419(4) 0.01399(4) -0.00290(3) 0.00348(3) -0.00107(3)
B 0.0202(12) 0.0149(12) 0.0144(11) -0.0022(9) 0.0030(9) -0.0014(9)
N1 0.0204(9) 0.0116(9) 0.0189(9) -0.0014(7) 0.0090(7) -0.0001(7)
N2 0.0159(9) 0.0156(9) 0.0142(8) -0.0027(7) 0.0049(7) -0.0013(7)
C1 0.0181(10) 0.0146(10) 0.0226(11) 0.0004(9) 0.0073(8) -0.0013(9)
C2 0.0228(12) 0.0209(12) 0.0220(11) 0.0038(9) 0.0090(9) -0.0001(9)
C3 0.0177(10) 0.0201(11) 0.0167(10) 0.0010(8) 0.0067(8) 0.0022(8)
C4 0.0327(14) 0.0160(11) 0.0333(13) -0.0004(10) 0.0145(11) -0.0041(10)
C5 0.0256(12) 0.0288(13) 0.0182(11) -0.0018(10) 0.0083(9) 0.0019(10)
N3 0.0164(9) 0.0188(10) 0.0169(9) -0.0028(7) 0.0048(7) -0.0027(7)
N4 0.0193(9) 0.0160(9) 0.0154(8) -0.0025(7) 0.0033(7) -0.0040(7)
C6 0.0163(10) 0.0232(12) 0.0241(11) 0.0032(9) 0.0055(9) -0.0025(9)
C7 0.0172(11) 0.0271(13) 0.0257(12) 0.0015(10) 0.0014(9) -0.0066(9)
C8 0.0231(12) 0.0190(12) 0.0194(11) 0.0008(9) 0.0011(9) -0.0084(9)
C9 0.0192(12) 0.0331(15) 0.0346(14) -0.0011(11) 0.0108(10) -0.0002(10)
C10 0.0328(14) 0.0246(13) 0.0241(12) -0.0055(10) 0.0012(10) -0.0107(11)
N5 0.0188(9) 0.0147(9) 0.0150(8) -0.0025(7) 0.0040(7) -0.0010(7)
N6 0.0207(9) 0.0132(9) 0.0163(9) -0.0025(7) 0.0044(7) -0.0001(7)
C11 0.0220(11) 0.0175(11) 0.0192(11) 0.0003(9) 0.0037(9) 0.0001(9)
C12 0.0272(12) 0.0157(11) 0.0230(11) 0.0022(9) 0.0036(10) 0.0052(9)
C13 0.0269(12) 0.0133(10) 0.0235(12) -0.0005(9) 0.0079(10) 0.0009(9)
C14 0.0340(14) 0.0252(13) 0.0183(11) -0.0004(10) -0.0001(10) 0.0067(11)
C15 0.0452(16) 0.0161(12) 0.0251(12) -0.0039(10) 0.0068(11) 0.0070(11)
O1 0.0326(10) 0.0213(9) 0.0221(8) -0.0036(7) 0.0127(7) -0.0061(8)
C16 0.0182(10) 0.0196(11) 0.0142(9) -0.0022(8) 0.0039(8) 0.0007(8)
C17 0.0213(11) 0.0256(13) 0.0168(10) -0.0011(9) 0.0045(9) 0.0030(9)
C18 0.0219(11) 0.0201(12) 0.0182(10) -0.0063(9) 0.0013(9) 0.0007(9)
C19 0.0177(10) 0.0200(12) 0.0192(10) -0.0045(9) 0.0028(8) -0.0028(8)
C20 0.0409(16) 0.0239(13) 0.0271(13) -0.0055(10) 0.0144(12) -0.0102(11)
C21 0.0464(18) 0.0208(13) 0.0340(15) 0.0048(11) 0.0070(13) -0.0016(12)
C22 0.0188(10) 0.0151(10) 0.0201(10) -0.0009(8) 0.0078(9) -0.0012(8)
C23 0.0251(12) 0.0203(12) 0.0213(11) -0.0030(9) 0.0076(9) 0.0010(9)
C24 0.0388(15) 0.0201(13) 0.0319(14) -0.0024(11) 0.0148(12) 0.0049(11)
C25 0.0369(15) 0.0201(13) 0.0336(14) 0.0061(11) 0.0124(12) 0.0087(11)
C26 0.0296(13) 0.0234(13) 0.0247(12) 0.0053(10) 0.0077(10) 0.0039(10)
C27 0.0221(12) 0.0213(12) 0.0221(11) -0.0010(9) 0.0058(9) 0.0019(9)

loop_
_atom_type_symbol
_atom_type_description
_atom_type_scat_dispersion_real
_atom_type_scat_dispersion_imag
_atom_type_scat_source
C C 0.0033 0.0016 'International Tables Vol C Tables 4.2.6.8 and 6.1.1.4'
H H 0.0000 0.0000 'International Tables Vol C Tables 4.2.6.8 and 6.1.1.4'
B B 0.0013 0.0007 'International Tables Vol C Tables 4.2.6.8 and 6.1.1.4'
N N 0.0061 0.0033 'International Tables Vol C Tables 4.2.6.8 and 6.1.1.4'
O O 0.0106 0.0060 'International Tables Vol C Tables 4.2.6.8 and 6.1.1.4'
Ir Ir -1.4442 7.9887 'International Tables Vol C Tables 4.2.6.8 and 6.1.1.4'

loop_
_geom_angle_atom_site_label_1
_geom_angle_atom_site_label_2
_geom_angle_atom_site_label_3
_geom_angle
C16 Ir C22 94.89(9)
C16 Ir C19 80.81(10)
C22 Ir C19 89.05(9)
C16 Ir N3 99.57(9)
C22 Ir N3 89.40(8)
C19 Ir N3 178.43(9)
C16 Ir N5 92.91(9)
C22 Ir N5 171.82(8)
C19 Ir N5 94.62(9)
N3 Ir N5 86.89(7)
C16 Ir N1 173.99(9)
C22 Ir N1 87.27(8)
C19 Ir N1 93.64(8)
N3 Ir N1 86.04(7)
N5 Ir N1 85.21(7)
N4 B N2 108.95(19)
N4 B N6 110.03(19)
N2 B N6 108.94(19)
N4 B H0B 109.6
N2 B H0B 109.6
N6 B H0B 109.6
C1 N1 N2 106.59(18)
C1 N1 Ir 136.08(16)
N2 N1 Ir 117.26(14)
C3 N2 N1 110.07(19)
C3 N2 B 129.82(19)
N1 N2 B 120.08(18)
N1 C1 C2 109.6(2)
N1 C1 C4 124.7(2)
C2 C1 C4 125.7(2)
C3 C2 C1 106.4(2)
C3 C2 H2 126.8
C1 C2 H2 126.8
N2 C3 C2 107.4(2)
N2 C3 C5 123.4(2)
C2 C3 C5 129.2(2)
C1 C4 H4A 109.5
C1 C4 H4B 109.5
H4A C4 H4B 109.5
C1 C4 H4C 109.5
H4A C4 H4C 109.5
H4B C4 H4C 109.5
C3 C5 H5A 109.5
C3 C5 H5B 109.5
H5A C5 H5B 109.5
C3 C5 H5C 109.5
H5A C5 H5C 109.5
H5B C5 H5C 109.5
C6 N3 N4 106.94(19)
C6 N3 Ir 134.97(17)
N4 N3 Ir 117.72(14)
C8 N4 N3 109.5(2)
C8 N4 B 129.9(2)
N3 N4 B 120.13(18)
N3 C6 C7 109.5(2)
N3 C6 C9 123.5(2)
C7 C6 C9 127.0(2)
C8 C7 C6 106.3(2)
C8 C7 H7 126.9
C6 C7 H7 126.9
N4 C8 C7 107.8(2)
N4 C8 C10 121.9(2)
C7 C8 C10 130.2(2)
C6 C9 H9A 109.5
C6 C9 H9B 109.5
H9A C9 H9B 109.5
C6 C9 H9C 109.5
H9A C9 H9C 109.5
H9B C9 H9C 109.5
C8 C10 H10A 109.5
C8 C10 H10B 109.5
H10A C10 H10B 109.5
C8 C10 H10C 109.5
H10A C10 H10C 109.5
H10B C10 H10C 109.5
C11 N5 N6 106.62(19)
C11 N5 Ir 136.45(16)
N6 N5 Ir 116.93(14)
C13 N6 N5 110.01(19)
C13 N6 B 129.2(2)
N5 N6 B 120.78(19)
N5 C11 C12 109.6(2)
N5 C11 C14 123.5(2)
C12 C11 C14 126.8(2)
C13 C12 C11 106.5(2)
C13 C12 H12 126.8
C11 C12 H12 126.8
N6 C13 C12 107.3(2)
N6 C13 C15 123.2(2)
C12 C13 C15 129.5(2)
C11 C14 H14A 109.5
C11 C14 H14B 109.5
H14A C14 H14B 109.5
C11 C14 H14C 109.5
H14A C14 H14C 109.5
H14B C14 H14C 109.5
C13 C15 H15A 109.5
C13 C15 H15B 109.5
H15A C15 H15B 109.5
C13 C15 H15C 109.5
H15A C15 H15C 109.5
H15B C15 H15C 109.5
C16 O1 C20 123.05(19)
O1 C16 C17 108.2(2)
O1 C16 Ir 133.68(17)
C17 C16 Ir 117.52(17)
C18 C17 C16 113.1(2)
C18 C17 H17 123.4
C16 C17 H17 123.4
C17 C18 C19 117.3(2)
C17 C18 H18 121.3
C19 C18 H18 121.3
C18 C19 Ir 109.08(16)
C18 C19 H19A 109.9
Ir C19 H19A 109.9
C18 C19 H19B 109.9
Ir C19 H19B 109.9
H19A C19 H19B 108.3
O1 C20 C21 106.2(2)
O1 C20 H20A 110.5
C21 C20 H20A 110.5
O1 C20 H20B 110.5
C21 C20 H20B 110.5
H20A C20 H20B 108.7
C20 C21 H21A 109.5
C20 C21 H21B 109.5
H21A C21 H21B 109.5
C20 C21 H21C 109.5
H21A C21 H21C 109.5
H21B C21 H21C 109.5
C23 C22 C27 114.8(2)
C23 C22 Ir 126.53(18)
C27 C22 Ir 118.64(17)
C24 C23 C22 122.7(2)
C24 C23 H23 118.7
C22 C23 H23 118.7
C25 C24 C23 120.8(3)
C25 C24 H24 119.6
C23 C24 H24 119.6
C26 C25 C24 118.6(3)
C26 C25 H25 120.7
C24 C25 H25 120.7
C25 C26 C27 120.2(3)
C25 C26 H26 119.9
C27 C26 H26 119.9
C26 C27 C22 122.8(2)
C26 C27 H27 118.6
C22 C27 H27 118.6

loop_
_geom_bond_atom_site_label_1
_geom_bond_atom_site_label_2
_geom_bond_distance
Ir C16 1.918(2)
Ir C22 2.066(2)
Ir C19 2.088(2)
Ir N3 2.1526(19)
Ir N5 2.161(2)
Ir N1 2.1702(19)
B N4 1.534(3)
B N2 1.535(3)
B N6 1.541(3)
B H0B 1.0000
N1 C1 1.338(3)
N1 N2 1.378(3)
N2 C3 1.359(3)
C1 C2 1.404(3)
C1 C4 1.489(3)
C2 C3 1.376(3)
C2 H2 0.9500
C3 C5 1.494(3)
C4 H4A 0.9800
C4 H4B 0.9800
C4 H4C 0.9800
C5 H5A 0.9800
C5 H5B 0.9800
C5 H5C 0.9800
N3 C6 1.340(3)
N3 N4 1.374(3)
N4 C8 1.356(3)
C6 C7 1.397(4)
C6 C9 1.498(4)
C7 C8 1.374(4)
C7 H7 0.9500
C8 C10 1.497(4)
C9 H9A 0.9800
C9 H9B 0.9800
C9 H9C 0.9800
C10 H10A 0.9800
C10 H10B 0.9800
C10 H10C 0.9800
N5 C11 1.345(3)
N5 N6 1.374(3)
N6 C13 1.356(3)
C11 C12 1.392(3)
C11 C14 1.498(3)
C12 C13 1.383(3)
C12 H12 0.9500
C13 C15 1.494(3)
C14 H14A 0.9800
C14 H14B 0.9800
C14 H14C 0.9800
C15 H15A 0.9800
C15 H15B 0.9800
C15 H15C 0.9800
O1 C16 1.336(3)
O1 C20 1.457(3)
C16 C17 1.464(3)
C17 C18 1.335(3)
C17 H17 0.9500
C18 C19 1.495(3)
C18 H18 0.9500
C19 H19A 0.9900
C19 H19B 0.9900
C20 C21 1.498(4)
C20 H20A 0.9900
C20 H20B 0.9900
C21 H21A 0.9800
C21 H21B 0.9800
C21 H21C 0.9800
C22 C23 1.399(3)
C22 C27 1.418(3)
C23 C24 1.398(4)
C23 H23 0.9500
C24 C25 1.385(4)
C24 H24 0.9500
C25 C26 1.385(4)
C25 H25 0.9500
C26 C27 1.396(4)
C26 H26 0.9500
C27 H27 0.9500

loop_
_geom_torsion_atom_site_label_1
_geom_torsion_atom_site_label_2
_geom_torsion_atom_site_label_3
_geom_torsion_atom_site_label_4
_geom_torsion
C22 Ir N1 C1 -44.8(2)
C19 Ir N1 C1 44.1(2)
N3 Ir N1 C1 -134.4(2)
N5 Ir N1 C1 138.4(2)
C22 Ir N1 N2 131.55(17)
C19 Ir N1 N2 -139.58(16)
N3 Ir N1 N2 41.96(16)
N5 Ir N1 N2 -45.24(16)
C1 N1 N2 C3 1.1(3)
Ir N1 N2 C3 -176.24(15)
C1 N1 N2 B 179.2(2)
Ir N1 N2 B 1.8(3)
N4 B N2 C3 116.3(2)
N6 B N2 C3 -123.7(2)
N4 B N2 N1 -61.3(3)
N6 B N2 N1 58.8(3)
N2 N1 C1 C2 -1.0(3)
Ir N1 C1 C2 175.61(18)
N2 N1 C1 C4 178.3(2)
Ir N1 C1 C4 -5.1(4)
N1 C1 C2 C3 0.6(3)
C4 C1 C2 C3 -178.7(2)
N1 N2 C3 C2 -0.8(3)
B N2 C3 C2 -178.6(2)
N1 N2 C3 C5 178.0(2)
B N2 C3 C5 0.3(4)
C1 C2 C3 N2 0.1(3)
C1 C2 C3 C5 -178.6(2)
C16 Ir N3 C6 -52.9(2)
C22 Ir N3 C6 42.0(2)
N5 Ir N3 C6 -145.3(2)
N1 Ir N3 C6 129.3(2)
C16 Ir N3 N4 135.02(17)
C22 Ir N3 N4 -130.12(17)
N5 Ir N3 N4 42.59(16)
N1 Ir N3 N4 -42.82(16)
C6 N3 N4 C8 -1.2(3)
Ir N3 N4 C8 172.94(15)
C6 N3 N4 B -174.4(2)
Ir N3 N4 B -0.2(3)
N2 B N4 C8 -111.0(3)
N6 B N4 C8 129.6(2)
N2 B N4 N3 60.6(3)
N6 B N4 N3 -58.8(3)
N4 N3 C6 C7 0.0(3)
Ir N3 C6 C7 -172.63(18)
N4 N3 C6 C9 -179.9(2)
Ir N3 C6 C9 7.4(4)
N3 C6 C7 C8 1.1(3)
C9 C6 C7 C8 -178.9(3)
N3 N4 C8 C7 1.9(3)
B N4 C8 C7 174.2(2)
N3 N4 C8 C10 -175.6(2)
B N4 C8 C10 -3.4(4)
C6 C7 C8 N4 -1.8(3)
C6 C7 C8 C10 175.5(3)
C16 Ir N5 C11 39.0(2)
C19 Ir N5 C11 -42.0(2)
N3 Ir N5 C11 138.4(2)
N1 Ir N5 C11 -135.3(2)
C16 Ir N5 N6 -141.16(16)
C19 Ir N5 N6 137.84(16)
N3 Ir N5 N6 -41.72(16)
N1 Ir N5 N6 44.57(16)
C11 N5 N6 C13 0.7(3)
Ir N5 N6 C13 -179.21(15)
C11 N5 N6 B 178.9(2)
Ir N5 N6 B -1.0(3)
N4 B N6 C13 -122.4(2)
N2 B N6 C13 118.2(3)
N4 B N6 N5 59.7(3)
N2 B N6 N5 -59.7(3)
N6 N5 C11 C12 -0.5(3)
Ir N5 C11 C12 179.38(18)
N6 N5 C11 C14 178.5(2)
Ir N5 C11 C14 -1.6(4)
N5 C11 C12 C13 0.1(3)
C14 C11 C12 C13 -178.8(3)
N5 N6 C13 C12 -0.6(3)
B N6 C13 C12 -178.7(2)
N5 N6 C13 C15 179.6(2)
B N6 C13 C15 1.6(4)
C11 C12 C13 N6 0.3(3)
C11 C12 C13 C15 -180.0(3)
C20 O1 C16 C17 164.7(2)
C20 O1 C16 Ir -6.0(4)
C22 Ir C16 O1 -115.5(2)
C19 Ir C16 O1 156.2(3)
N3 Ir C16 O1 -25.3(3)
N5 Ir C16 O1 62.0(2)
C22 Ir C16 C17 74.37(19)
C19 Ir C16 C17 -13.87(18)
N3 Ir C16 C17 164.59(18)
N5 Ir C16 C17 -108.08(18)
O1 C16 C17 C18 -156.9(2)
Ir C16 C17 C18 15.6(3)
C16 C17 C18 C19 -6.5(3)
C17 C18 C19 Ir -4.0(3)
C16 Ir C19 C18 9.51(17)
C22 Ir C19 C18 -85.60(17)
N5 Ir C19 C18 101.72(17)
N1 Ir C19 C18 -172.80(16)
C16 O1 C20 C21 -156.1(2)
C16 Ir C22 C23 -43.5(2)
C19 Ir C22 C23 37.2(2)
N3 Ir C22 C23 -143.1(2)
N1 Ir C22 C23 130.9(2)
C16 Ir C22 C27 137.56(19)
C19 Ir C22 C27 -141.7(2)
N3 Ir C22 C27 38.01(19)
N1 Ir C22 C27 -48.06(19)
C27 C22 C23 C24 -1.2(4)
Ir C22 C23 C24 179.9(2)
C22 C23 C24 C25 -0.6(4)
C23 C24 C25 C26 1.7(4)
C24 C25 C26 C27 -1.1(4)
C25 C26 C27 C22 -0.8(4)
C23 C22 C27 C26 1.9(4)
Ir C22 C27 C26 -179.1(2)
